data_7712606
loop_
_publ_author_name
'Akhter, Suffora'
'Khursheed, Salman'
'Arjmand, Farukh'
'Tabassum, Sartaj'

_publ_section_title
;
 Potential-bioactive revelation of water-soluble Boc-L-Valine and
 Imidazole appended metal complexes {M = Co(II), Cu(II) &amp; Zn(II)}:
 Synthesis, characterization, ct-DNA binding, pBR322 cleavage, SOD mimetic
 and cytotoxicity studies
;
_journal_name_full 'Dalton Transactions'
_journal_paper_doi 10.1039/D2DT03647A
_journal_year 2023
_chemical_absolute_configuration S
_chemical_formula_sum 'C26 H44 N6 O8 Zn'
_chemical_formula_weight 634.04
_space_group_crystal_system orthorhombic
_space_group_IT_number 18
_space_group_name_Hall 'P 2 2ab'
_space_group_name_H-M_alt 'P 21 21 2'
_atom_sites_solution_hydrogens mixed
_audit_creation_method SHELXL-2018/3
_audit_update_record
;
2023-01-13 deposited with the CCDC.	2023-03-13 downloaded from the CCDC.
;
_cell_angle_alpha 90
_cell_angle_beta 90
_cell_angle_gamma 90
_cell_formula_units_Z 4
_cell_length_a 9.1857(2)
_cell_length_b 33.2856(10)
_cell_length_c 10.6487(3)
_cell_measurement_reflns_used 17984
_cell_measurement_temperature 293(2)
_cell_measurement_theta_max 25.8450
_cell_measurement_theta_min 1.9100
_cell_volume 3255.86(15)
_computing_cell_refinement 'CrysAlisPro 1.171.40.82a (Rigaku OD, 2020)'
_computing_data_collection 'CrysAlisPro 1.171.40.82a (Rigaku OD, 2020)'
_computing_data_reduction 'CrysAlisPro 1.171.40.82a (Rigaku OD, 2020)'
_computing_structure_refinement 'SHELXL-2018/3 (Sheldrick, 2018)'
_diffrn_ambient_temperature 293(2)
_diffrn_detector_area_resol_mean 10.0000
_diffrn_measured_fraction_theta_full 1.000
_diffrn_measured_fraction_theta_max 0.966
_diffrn_measurement_device_type 'XtaLAB Synergy, Dualflex, HyPix3000'
_diffrn_measurement_method '\w scans'
_diffrn_radiation_type MoK\a
_diffrn_radiation_wavelength 0.71073
_diffrn_reflns_av_R_equivalents 0.0581
_diffrn_reflns_av_unetI/netI 0.0597
_diffrn_reflns_Laue_measured_fraction_full 1.000
_diffrn_reflns_Laue_measured_fraction_max 0.966
_diffrn_reflns_limit_h_max 11
_diffrn_reflns_limit_h_min -11
_diffrn_reflns_limit_k_max 42
_diffrn_reflns_limit_k_min -42
_diffrn_reflns_limit_l_max 13
_diffrn_reflns_limit_l_min -13
_diffrn_reflns_number 48051
_diffrn_reflns_point_group_measured_fraction_full 1.000
_diffrn_reflns_point_group_measured_fraction_max 0.951
_diffrn_reflns_theta_full 25.242
_diffrn_reflns_theta_max 27.414
_diffrn_reflns_theta_min 1.912
_diffrn_source 'micro-focus sealed X-ray tube'
_exptl_absorpt_coefficient_mu 0.806
_exptl_absorpt_correction_T_max 1.00000
_exptl_absorpt_correction_T_min 0.84789
_exptl_absorpt_correction_type multi-scan
_exptl_absorpt_process_details
;
CrysAlisPro 1.171.40.82a (Rigaku Oxford Diffraction, 2020)
Empirical absorption correction using spherical harmonics,
implemented in SCALE3 ABSPACK scaling algorithm.
;
_exptl_crystal_colour colorless
_exptl_crystal_density_diffrn 1.293
_exptl_crystal_description block
_exptl_crystal_F_000 1344
_exptl_crystal_size_max .20
_exptl_crystal_size_mid .15
_exptl_crystal_size_min .10
_refine_diff_density_max 0.210
_refine_diff_density_min -0.331
_refine_diff_density_rms 0.048
_refine_ls_abs_structure_details
;
 Flack x determined using 1570 quotients [(I+)-(I-)]/[(I+)+(I-)]
 (Parsons, Flack and Wagner, Acta Cryst. B69 (2013) 249-259).
;
_refine_ls_abs_structure_Flack -0.005(10)
_refine_ls_extinction_method none
_refine_ls_goodness_of_fit_ref 1.051
_refine_ls_hydrogen_treatment mixed
_refine_ls_matrix_type full
_refine_ls_number_parameters 389
_refine_ls_number_reflns 7061
_refine_ls_number_restraints 0
_refine_ls_restrained_S_all 1.051
_refine_ls_R_factor_all 0.0874
_refine_ls_R_factor_gt 0.0431
_refine_ls_shift/su_max 0.001
_refine_ls_shift/su_mean 0.000
_refine_ls_structure_factor_coef Fsqd
_refine_ls_weighting_details 'w=1/[\s^2^(Fo^2^)+(0.0376P)^2^+0.1345P] where P=(Fo^2^+2Fc^2^)/3'
_refine_ls_weighting_scheme calc
_refine_ls_wR_factor_gt 0.0831
_refine_ls_wR_factor_ref 0.0940
_reflns_Friedel_coverage 0.743
_reflns_Friedel_fraction_full 1.000
_reflns_Friedel_fraction_max 0.933
_reflns_number_gt 4501
_reflns_number_total 7061
_reflns_threshold_expression 'I > 2\s(I)'
_cod_data_source_file d2dt03647a2.cif
_cod_data_source_block sa-26b
_cod_database_code 7712606
_shelx_shelxl_version_number 2018/3
_shelx_space_group_comment
;
The symmetry employed for this shelxl refinement is uniquely defined
by the following loop, which should always be used as a source of
symmetry information in preference to the above space-group names.
They are only intended as comments.
;

loop_
_space_group_symop_operation_xyz
'x, y, z'
'-x, -y, z'
'-x+1/2, y+1/2, -z'
'x+1/2, -y+1/2, -z'

loop_
_atom_site_label
_atom_site_type_symbol
_atom_site_fract_x
_atom_site_fract_y
_atom_site_fract_z
_atom_site_U_iso_or_equiv
_atom_site_adp_type
_atom_site_occupancy
_atom_site_site_symmetry_order
_atom_site_calc_flag
_atom_site_refinement_flags_posn
_atom_site_refinement_flags_adp
_atom_site_refinement_flags_occupancy
_atom_site_disorder_assembly
_atom_site_disorder_group
Zn1 Zn 0.500000 0.500000 0.12793(6) 0.03471(19) Uani 1 2 d S T P . .
Zn2 Zn 1.000000 0.500000 0.63048(6) 0.0375(2) Uani 1 2 d S T P . .
O3 O 0.4144(3) 0.46075(8) 0.0028(3) 0.0375(8) Uani 1 1 d . . . . .
O18 O 1.1590(4) 0.44340(11) 0.6853(3) 0.0543(10) Uani 1 1 d . . . . .
O32 O 1.0803(3) 0.45944(8) 0.4962(3) 0.0430(8) Uani 1 1 d . . . . .
O23 O 1.0372(4) 0.34551(9) 0.4661(3) 0.0598(10) Uani 1 1 d . . . . .
O8 O 0.4417(4) 0.30918(9) 0.0427(3) 0.0639(9) Uani 1 1 d . . . . .
N35 N 0.6628(4) 0.46870(11) 0.2062(3) 0.0382(10) Uani 1 1 d . . . . .
O28 O 1.1056(4) 0.34257(8) 0.2612(3) 0.0571(9) Uani 1 1 d . . . . .
N41 N 1.1660(4) 0.53226(11) 0.7021(3) 0.0398(10) Uani 1 1 d . . . . .
N6 N 0.3046(4) 0.36325(10) 0.0353(3) 0.0449(9) Uani 1 1 d . . . . .
H6 H 0.257087 0.351282 0.093995 0.054 Uiso 1 1 calc R U . . .
N33 N 0.8552(4) 0.45094(12) 0.3138(3) 0.0499(11) Uani 1 1 d . . . . .
H33 H 0.929350 0.452381 0.362885 0.060 Uiso 1 1 calc R U . . .
C34 C 0.7668(5) 0.48120(14) 0.2825(4) 0.0442(14) Uani 1 1 d . . . . .
H34 H 0.777147 0.507504 0.310533 0.053 Uiso 1 1 calc R U . . .
N38 N 1.3532(4) 0.55128(14) 0.8136(4) 0.0553(12) Uani 1 1 d . . . . .
H38 H 1.426807 0.550108 0.863424 0.066 Uiso 1 1 calc R U . . .
C4 C 0.3407(5) 0.43465(13) 0.0669(4) 0.0338(12) Uani 1 1 d . . . . .
C36 C 0.6875(6) 0.42843(15) 0.1885(5) 0.0474(15) Uani 1 1 d . . . . .
H36 H 0.631037 0.411405 0.139235 0.057 Uiso 1 1 calc R U . . .
C5 C 0.2574(4) 0.40273(13) -0.0059(4) 0.0369(12) Uani 1 1 d . . . . .
H5 H 0.277908 0.405720 -0.095714 0.044 Uiso 1 1 calc R U . . .
N21 N 1.1985(4) 0.38890(10) 0.3939(3) 0.0453(9) Uani 1 1 d . . . . .
H21 H 1.232733 0.403207 0.333439 0.054 Uiso 1 1 calc R U . . .
O17 O 0.3355(4) 0.43580(9) 0.1824(3) 0.0449(9) Uani 1 1 d . . . . .
C37 C 0.8067(6) 0.41754(14) 0.2540(5) 0.0518(14) Uani 1 1 d . . . . .
H37 H 0.847822 0.392033 0.257482 0.062 Uiso 1 1 calc R U . . .
C19 C 1.1528(5) 0.43689(14) 0.5718(5) 0.0396(13) Uani 1 1 d . . . . .
C14 C 0.0940(5) 0.40691(13) 0.0161(5) 0.0459(12) Uani 1 1 d . . . . .
H14 H 0.075467 0.401124 0.104918 0.055 Uiso 1 1 calc R U . . .
C20 C 1.2358(5) 0.40044(14) 0.5232(4) 0.0403(12) Uani 1 1 d . . . . .
H20 H 1.206120 0.377841 0.576307 0.048 Uiso 1 1 calc R U . . .
C16 C 0.0407(5) 0.44945(13) -0.0097(4) 0.0569(15) Uani 1 1 d . . . . .
H16A H 0.094217 0.468058 0.041495 0.085 Uiso 1 1 calc R U . . .
H16B H -0.061039 0.451307 0.009952 0.085 Uiso 1 1 calc R U . . .
H16C H 0.055503 0.455803 -0.096673 0.085 Uiso 1 1 calc R U . . .
C22 C 1.1143(5) 0.35742(12) 0.3647(4) 0.0425(11) Uani 1 1 d . . . . .
C7 C 0.4195(6) 0.34511(15) -0.0153(5) 0.0561(14) Uani 1 1 d . . . . .
C39 C 1.3022(6) 0.58492(16) 0.7571(5) 0.0553(14) Uani 1 1 d . . . . .
H39 H 1.338087 0.610929 0.764718 0.066 Uiso 1 1 calc R U . . .
C42 C 1.2705(5) 0.52032(16) 0.7792(4) 0.0502(15) Uani 1 1 d . . . . .
H42 H 1.284228 0.493962 0.805568 0.060 Uiso 1 1 calc R U . . .
C40 C 1.1883(6) 0.57253(17) 0.6877(5) 0.0512(16) Uani 1 1 d . . . . .
H40 H 1.132356 0.589167 0.636780 0.061 Uiso 1 1 calc R U . . .
C30 C 1.4820(7) 0.36796(17) 0.5011(6) 0.109(2) Uani 1 1 d . . . . .
H30A H 1.443423 0.344911 0.543781 0.163 Uiso 1 1 calc R U . . .
H30B H 1.583534 0.370769 0.520706 0.163 Uiso 1 1 calc R U . . .
H30C H 1.470539 0.364585 0.412084 0.163 Uiso 1 1 calc R U . . .
O13 O 0.4904(5) 0.35847(11) -0.0986(4) 0.0958(14) Uani 1 1 d . . . . .
C29 C 1.4009(5) 0.40530(15) 0.5431(5) 0.0584(14) Uani 1 1 d . . . . .
H29 H 1.416635 0.407903 0.633780 0.070 Uiso 1 1 calc R U . . .
C9 C 0.5743(6) 0.28661(15) 0.0178(6) 0.0664(15) Uani 1 1 d . . . . .
C24 C 0.9679(6) 0.30604(15) 0.4715(5) 0.0667(16) Uani 1 1 d . . . . .
C31 C 1.4599(5) 0.44289(16) 0.4832(5) 0.0738(18) Uani 1 1 d . . . . .
H31A H 1.449916 0.441047 0.393662 0.111 Uiso 1 1 calc R U . . .
H31B H 1.560951 0.445832 0.504457 0.111 Uiso 1 1 calc R U . . .
H31C H 1.406637 0.465748 0.513321 0.111 Uiso 1 1 calc R U . . .
C15 C 0.0099(7) 0.37618(14) -0.0611(6) 0.0864(19) Uani 1 1 d . . . . .
H15A H 0.033078 0.379487 -0.148372 0.130 Uiso 1 1 calc R U . . .
H15B H -0.092638 0.380086 -0.048827 0.130 Uiso 1 1 calc R U . . .
H15C H 0.036356 0.349582 -0.034675 0.130 Uiso 1 1 calc R U . . .
C10 C 0.5655(7) 0.25272(15) 0.1147(6) 0.105(2) Uani 1 1 d . . . . .
H10A H 0.554269 0.263999 0.197069 0.157 Uiso 1 1 calc R U . . .
H10B H 0.653175 0.237054 0.111628 0.157 Uiso 1 1 calc R U . . .
H10C H 0.483526 0.235845 0.096053 0.157 Uiso 1 1 calc R U . . .
C26 C 1.0826(8) 0.27463(16) 0.4555(7) 0.117(3) Uani 1 1 d . . . . .
H26A H 1.130359 0.278312 0.376126 0.175 Uiso 1 1 calc R U . . .
H26B H 1.038476 0.248496 0.458006 0.175 Uiso 1 1 calc R U . . .
H26C H 1.152628 0.276893 0.522017 0.175 Uiso 1 1 calc R U . . .
C11 C 0.7036(6) 0.31255(17) 0.0478(7) 0.117(2) Uani 1 1 d . . . . .
H11A H 0.710655 0.333779 -0.012882 0.176 Uiso 1 1 calc R U . . .
H11B H 0.790509 0.296563 0.045388 0.176 Uiso 1 1 calc R U . . .
H11C H 0.692122 0.323870 0.130150 0.176 Uiso 1 1 calc R U . . .
C12 C 0.5728(15) 0.2711(3) -0.1141(10) 0.128(3) Uani 1 1 d . . . . .
H12A H 0.587493 0.289670 -0.162981 0.192 Uiso 1 1 calc R U . . .
C27 C 0.8478(7) 0.30239(17) 0.3763(5) 0.096(2) Uani 1 1 d . . . . .
H27A H 0.773845 0.321977 0.393860 0.144 Uiso 1 1 calc R U . . .
H27B H 0.806415 0.275942 0.380513 0.144 Uiso 1 1 calc R U . . .
H27C H 0.886458 0.306923 0.293749 0.144 Uiso 1 1 calc R U . . .
C25 C 0.9054(8) 0.30578(18) 0.6055(5) 0.113(3) Uani 1 1 d . . . . .
H25A H 0.982555 0.310247 0.664771 0.169 Uiso 1 1 calc R U . . .
H25B H 0.860750 0.280237 0.621948 0.169 Uiso 1 1 calc R U . . .
H25C H 0.834033 0.326677 0.613572 0.169 Uiso 1 1 calc R U . . .
H12B H 0.469(10) 0.255(2) -0.121(9) 0.20(4) Uiso 1 1 d . . . . .
H12C H 0.637(8) 0.2556(19) -0.119(7) 0.12(3) Uiso 1 1 d . . . . .

loop_
_atom_site_aniso_label
_atom_site_aniso_U_11
_atom_site_aniso_U_22
_atom_site_aniso_U_33
_atom_site_aniso_U_23
_atom_site_aniso_U_13
_atom_site_aniso_U_12
Zn1 0.0277(4) 0.0419(4) 0.0346(4) 0.000 0.000 -0.0015(4)
Zn2 0.0286(4) 0.0515(4) 0.0325(4) 0.000 0.000 -0.0011(4)
O3 0.0318(17) 0.0407(17) 0.040(2) 0.0023(15) 0.0031(15) -0.0072(14)
O18 0.053(2) 0.077(3) 0.033(2) -0.0024(19) 0.002(2) 0.004(2)
O32 0.0353(18) 0.055(2) 0.039(2) -0.0006(16) -0.0013(16) 0.0045(16)
O23 0.069(3) 0.062(2) 0.0486(19) -0.0021(17) 0.0146(19) -0.0230(19)
O8 0.057(2) 0.048(2) 0.087(3) 0.0117(19) 0.0111(19) 0.0079(18)
N35 0.031(3) 0.048(3) 0.035(2) -0.0014(19) -0.007(2) -0.002(2)
O28 0.074(2) 0.058(2) 0.0392(19) -0.0084(16) 0.0026(18) -0.0123(18)
N41 0.027(2) 0.050(3) 0.042(2) 0.001(2) 0.002(2) -0.001(2)
N6 0.050(2) 0.040(2) 0.044(2) 0.0059(17) 0.0138(19) -0.0031(19)
N33 0.035(3) 0.067(3) 0.048(3) 0.006(2) -0.010(2) 0.002(3)
C34 0.041(3) 0.049(4) 0.042(3) -0.003(2) 0.002(3) 0.000(3)
N38 0.030(3) 0.092(4) 0.044(3) -0.004(3) -0.007(2) -0.015(3)
C4 0.029(3) 0.038(3) 0.034(3) -0.001(2) -0.003(2) 0.003(2)
C36 0.044(4) 0.045(3) 0.053(4) 0.003(3) -0.012(3) -0.001(3)
C5 0.038(3) 0.037(3) 0.035(3) 0.004(2) -0.006(2) -0.008(2)
N21 0.056(2) 0.049(2) 0.031(2) 0.0033(17) 0.0002(19) -0.008(2)
O17 0.048(2) 0.057(2) 0.030(2) -0.0014(16) -0.0034(19) -0.0120(17)
C37 0.040(3) 0.046(3) 0.070(4) 0.008(3) -0.006(3) 0.005(3)
C19 0.021(3) 0.047(3) 0.051(3) 0.003(3) 0.002(3) -0.006(2)
C14 0.034(3) 0.059(3) 0.044(3) 0.011(2) 0.000(2) -0.009(2)
C20 0.043(3) 0.045(3) 0.033(3) 0.005(2) -0.005(2) -0.003(2)
C16 0.048(4) 0.067(3) 0.057(3) 0.017(3) -0.002(3) 0.004(3)
C22 0.043(3) 0.041(3) 0.043(3) 0.004(2) -0.001(2) 0.004(2)
C7 0.047(3) 0.047(3) 0.075(4) 0.005(3) -0.001(3) 0.000(3)
C39 0.047(4) 0.061(4) 0.057(4) -0.006(3) 0.001(3) -0.010(3)
C42 0.039(3) 0.070(4) 0.041(3) 0.008(3) -0.005(3) 0.000(3)
C40 0.035(4) 0.063(4) 0.055(4) 0.001(3) 0.000(3) -0.003(3)
C30 0.077(5) 0.117(5) 0.133(6) -0.037(4) -0.016(5) 0.050(4)
O13 0.073(3) 0.086(3) 0.128(3) 0.048(2) 0.061(3) 0.027(2)
C29 0.040(3) 0.076(4) 0.059(3) -0.010(3) -0.009(3) 0.015(3)
C9 0.044(3) 0.061(3) 0.095(5) 0.000(3) 0.003(3) 0.006(3)
C24 0.074(5) 0.059(3) 0.066(4) 0.013(3) -0.002(3) -0.020(3)
C31 0.040(4) 0.114(5) 0.067(4) 0.012(3) -0.002(3) -0.015(3)
C15 0.060(4) 0.071(4) 0.128(5) 0.012(3) -0.043(4) -0.031(3)
C10 0.080(4) 0.064(4) 0.170(7) 0.032(4) 0.003(5) 0.014(3)
C26 0.129(6) 0.070(4) 0.152(6) 0.031(4) -0.007(5) 0.022(4)
C11 0.056(4) 0.098(5) 0.197(7) 0.022(5) -0.030(5) -0.010(4)
C12 0.125(8) 0.125(8) 0.134(8) -0.035(6) 0.027(7) 0.036(8)
C27 0.082(5) 0.101(5) 0.104(5) 0.023(4) -0.023(4) -0.036(4)
C25 0.141(7) 0.124(5) 0.073(4) 0.017(4) 0.023(4) -0.061(5)

loop_
_atom_type_symbol
_atom_type_description
_atom_type_scat_dispersion_real
_atom_type_scat_dispersion_imag
_atom_type_scat_source
C C 0.0033 0.0016 'International Tables Vol C Tables 4.2.6.8 and 6.1.1.4'
H H 0.0000 0.0000 'International Tables Vol C Tables 4.2.6.8 and 6.1.1.4'
N N 0.0061 0.0033 'International Tables Vol C Tables 4.2.6.8 and 6.1.1.4'
O O 0.0106 0.0060 'International Tables Vol C Tables 4.2.6.8 and 6.1.1.4'
Zn Zn 0.2839 1.4301 'International Tables Vol C Tables 4.2.6.8 and 6.1.1.4'

loop_
_geom_angle_atom_site_label_1
_geom_angle_atom_site_label_2
_geom_angle_atom_site_label_3
_geom_angle
_geom_angle_site_symmetry_1
_geom_angle_site_symmetry_3
_geom_angle_publ_flag
N35 Zn1 N35 130.8(2) . 2_665 ?
N35 Zn1 O3 103.18(13) . . ?
N35 Zn1 O3 108.63(13) 2_665 . ?
N35 Zn1 O3 108.62(13) . 2_665 ?
N35 Zn1 O3 103.17(13) 2_665 2_665 ?
O3 Zn1 O3 97.71(16) . 2_665 ?
N41 Zn2 N41 135.5(2) 2_765 . ?
N41 Zn2 O32 109.55(13) 2_765 2_765 ?
N41 Zn2 O32 100.42(14) . 2_765 ?
N41 Zn2 O32 100.42(14) 2_765 . ?
N41 Zn2 O32 109.55(13) . . ?
O32 Zn2 O32 94.18(16) 2_765 . ?
N41 Zn2 O18 87.21(13) 2_765 . ?
N41 Zn2 O18 82.46(15) . . ?
O32 Zn2 O18 149.80(13) 2_765 . ?
O32 Zn2 O18 57.28(11) . . ?
N41 Zn2 O18 82.46(15) 2_765 2_765 ?
N41 Zn2 O18 87.20(13) . 2_765 ?
O32 Zn2 O18 57.28(11) 2_765 2_765 ?
O32 Zn2 O18 149.80(13) . 2_765 ?
O18 Zn2 O18 152.49(18) . 2_765 ?
C4 O3 Zn1 106.8(3) . . ?
C19 O18 Zn2 82.8(3) . . ?
C19 O32 Zn2 97.5(3) . . ?
C22 O23 C24 121.6(4) . . ?
C7 O8 C9 119.7(4) . . ?
C34 N35 C36 105.8(4) . . ?
C34 N35 Zn1 129.2(4) . . ?
C36 N35 Zn1 125.0(4) . . ?
C42 N41 C40 104.8(5) . . ?
C42 N41 Zn2 128.6(4) . . ?
C40 N41 Zn2 126.5(4) . . ?
C7 N6 C5 121.7(4) . . ?
C7 N6 H6 119.2 . . ?
C5 N6 H6 119.2 . . ?
C34 N33 C37 107.5(4) . . ?
C34 N33 H33 126.2 . . ?
C37 N33 H33 126.2 . . ?
N35 C34 N33 110.8(4) . . ?
N35 C34 H34 124.6 . . ?
N33 C34 H34 124.6 . . ?
C42 N38 C39 108.6(4) . . ?
C42 N38 H38 125.7 . . ?
C39 N38 H38 125.7 . . ?
O17 C4 O3 121.7(4) . . ?
O17 C4 C5 120.7(4) . . ?
O3 C4 C5 117.6(4) . . ?
C37 C36 N35 109.0(5) . . ?
C37 C36 H36 125.5 . . ?
N35 C36 H36 125.5 . . ?
N6 C5 C4 109.1(3) . . ?
N6 C5 C14 109.3(4) . . ?
C4 C5 C14 110.7(4) . . ?
N6 C5 H5 109.2 . . ?
C4 C5 H5 109.2 . . ?
C14 C5 H5 109.2 . . ?
C22 N21 C20 123.8(4) . . ?
C22 N21 H21 118.1 . . ?
C20 N21 H21 118.1 . . ?
C36 C37 N33 106.8(4) . . ?
C36 C37 H37 126.6 . . ?
N33 C37 H37 126.6 . . ?
O18 C19 O32 122.4(5) . . ?
O18 C19 C20 116.9(5) . . ?
O32 C19 C20 120.7(4) . . ?
C15 C14 C16 111.4(4) . . ?
C15 C14 C5 110.8(4) . . ?
C16 C14 C5 111.9(4) . . ?
C15 C14 H14 107.5 . . ?
C16 C14 H14 107.5 . . ?
C5 C14 H14 107.5 . . ?
N21 C20 C19 114.2(4) . . ?
N21 C20 C29 112.7(4) . . ?
C19 C20 C29 111.2(4) . . ?
N21 C20 H20 106.0 . . ?
C19 C20 H20 106.0 . . ?
C29 C20 H20 106.0 . . ?
C14 C16 H16A 109.5 . . ?
C14 C16 H16B 109.5 . . ?
H16A C16 H16B 109.5 . . ?
C14 C16 H16C 109.5 . . ?
H16A C16 H16C 109.5 . . ?
H16B C16 H16C 109.5 . . ?
O28 C22 N21 124.7(4) . . ?
O28 C22 O23 125.0(4) . . ?
N21 C22 O23 110.3(4) . . ?
O13 C7 N6 124.6(5) . . ?
O13 C7 O8 125.9(5) . . ?
N6 C7 O8 109.5(5) . . ?
C40 C39 N38 105.1(5) . . ?
C40 C39 H39 127.5 . . ?
N38 C39 H39 127.5 . . ?
N41 C42 N38 110.6(5) . . ?
N41 C42 H42 124.7 . . ?
N38 C42 H42 124.7 . . ?
C39 C40 N41 110.8(5) . . ?
C39 C40 H40 124.6 . . ?
N41 C40 H40 124.6 . . ?
C29 C30 H30A 109.5 . . ?
C29 C30 H30B 109.5 . . ?
H30A C30 H30B 109.5 . . ?
C29 C30 H30C 109.5 . . ?
H30A C30 H30C 109.5 . . ?
H30B C30 H30C 109.5 . . ?
C31 C29 C30 112.2(5) . . ?
C31 C29 C20 112.6(4) . . ?
C30 C29 C20 110.9(5) . . ?
C31 C29 H29 106.9 . . ?
C30 C29 H29 106.9 . . ?
C20 C29 H29 106.9 . . ?
O8 C9 C12 110.0(7) . . ?
O8 C9 C11 109.0(4) . . ?
C12 C9 C11 113.9(7) . . ?
O8 C9 C10 102.3(5) . . ?
C12 C9 C10 112.2(6) . . ?
C11 C9 C10 108.8(5) . . ?
O23 C24 C26 108.5(5) . . ?
O23 C24 C27 111.5(4) . . ?
C26 C24 C27 112.6(5) . . ?
O23 C24 C25 101.8(4) . . ?
C26 C24 C25 111.4(5) . . ?
C27 C24 C25 110.6(5) . . ?
C29 C31 H31A 109.5 . . ?
C29 C31 H31B 109.5 . . ?
H31A C31 H31B 109.5 . . ?
C29 C31 H31C 109.5 . . ?
H31A C31 H31C 109.5 . . ?
H31B C31 H31C 109.5 . . ?
C14 C15 H15A 109.5 . . ?
C14 C15 H15B 109.5 . . ?
H15A C15 H15B 109.5 . . ?
C14 C15 H15C 109.5 . . ?
H15A C15 H15C 109.5 . . ?
H15B C15 H15C 109.5 . . ?
C9 C10 H10A 109.5 . . ?
C9 C10 H10B 109.5 . . ?
H10A C10 H10B 109.5 . . ?
C9 C10 H10C 109.5 . . ?
H10A C10 H10C 109.5 . . ?
H10B C10 H10C 109.5 . . ?
C24 C26 H26A 109.5 . . ?
C24 C26 H26B 109.5 . . ?
H26A C26 H26B 109.5 . . ?
C24 C26 H26C 109.5 . . ?
H26A C26 H26C 109.5 . . ?
H26B C26 H26C 109.5 . . ?
C9 C11 H11A 109.5 . . ?
C9 C11 H11B 109.5 . . ?
H11A C11 H11B 109.5 . . ?
C9 C11 H11C 109.5 . . ?
H11A C11 H11C 109.5 . . ?
H11B C11 H11C 109.5 . . ?
C9 C12 H12A 109.5 . . ?
C9 C12 H12B 104(5) . . ?
H12A C12 H12B 118.3 . . ?
C9 C12 H12C 106(6) . . ?
H12A C12 H12C 109.4 . . ?
H12B C12 H12C 109(7) . . ?
C24 C27 H27A 109.5 . . ?
C24 C27 H27B 109.5 . . ?
H27A C27 H27B 109.5 . . ?
C24 C27 H27C 109.5 . . ?
H27A C27 H27C 109.5 . . ?
H27B C27 H27C 109.5 . . ?
C24 C25 H25A 109.5 . . ?
C24 C25 H25B 109.5 . . ?
H25A C25 H25B 109.5 . . ?
C24 C25 H25C 109.5 . . ?
H25A C25 H25C 109.5 . . ?
H25B C25 H25C 109.5 . . ?

loop_
_geom_bond_atom_site_label_1
_geom_bond_atom_site_label_2
_geom_bond_distance
_geom_bond_site_symmetry_2
_geom_bond_publ_flag
Zn1 N35 2.004(4) . ?
Zn1 N35 2.004(4) 2_665 ?
Zn1 O3 2.025(3) . ?
Zn1 O3 2.025(3) 2_665 ?
Zn2 N41 2.015(4) 2_765 ?
Zn2 N41 2.015(4) . ?
Zn2 O32 2.100(3) 2_765 ?
Zn2 O32 2.100(3) . ?
Zn2 O18 2.454(4) . ?
Zn2 O18 2.454(4) 2_765 ?
O3 C4 1.296(5) . ?
O18 C19 1.228(5) . ?
O32 C19 1.287(5) . ?
O23 C22 1.351(5) . ?
O23 C24 1.461(5) . ?
O8 C7 1.361(5) . ?
O8 C9 1.455(5) . ?
N35 C34 1.321(5) . ?
N35 C36 1.372(5) . ?
O28 C22 1.211(5) . ?
N41 C42 1.323(5) . ?
N41 C40 1.364(5) . ?
N6 C7 1.330(6) . ?
N6 C5 1.452(5) . ?
N6 H6 0.8600 . ?
N33 C34 1.336(5) . ?
N33 C37 1.356(5) . ?
N33 H33 0.8600 . ?
C34 H34 0.9300 . ?
N38 C42 1.332(6) . ?
N38 C39 1.355(6) . ?
N38 H38 0.8600 . ?
C4 O17 1.232(5) . ?
C4 C5 1.522(6) . ?
C36 C37 1.348(7) . ?
C36 H36 0.9300 . ?
C5 C14 1.526(6) . ?
C5 H5 0.9800 . ?
N21 C22 1.339(5) . ?
N21 C20 1.470(5) . ?
N21 H21 0.8600 . ?
C37 H37 0.9300 . ?
C19 C20 1.524(6) . ?
C14 C15 1.522(6) . ?
C14 C16 1.523(6) . ?
C14 H14 0.9800 . ?
C20 C29 1.539(6) . ?
C20 H20 0.9800 . ?
C16 H16A 0.9600 . ?
C16 H16B 0.9600 . ?
C16 H16C 0.9600 . ?
C7 O13 1.187(6) . ?
C39 C40 1.346(7) . ?
C39 H39 0.9300 . ?
C42 H42 0.9300 . ?
C40 H40 0.9300 . ?
C30 C29 1.517(6) . ?
C30 H30A 0.9600 . ?
C30 H30B 0.9600 . ?
C30 H30C 0.9600 . ?
C29 C31 1.506(6) . ?
C29 H29 0.9800 . ?
C9 C12 1.497(11) . ?
C9 C11 1.503(7) . ?
C9 C10 1.531(7) . ?
C24 C26 1.494(8) . ?
C24 C27 1.503(7) . ?
C24 C25 1.539(7) . ?
C31 H31A 0.9600 . ?
C31 H31B 0.9600 . ?
C31 H31C 0.9600 . ?
C15 H15A 0.9600 . ?
C15 H15B 0.9600 . ?
C15 H15C 0.9600 . ?
C10 H10A 0.9600 . ?
C10 H10B 0.9600 . ?
C10 H10C 0.9600 . ?
C26 H26A 0.9600 . ?
C26 H26B 0.9600 . ?
C26 H26C 0.9600 . ?
C11 H11A 0.9600 . ?
C11 H11B 0.9600 . ?
C11 H11C 0.9600 . ?
C12 H12A 0.8200 . ?
C12 H12B 1.10(8) . ?
C12 H12C 0.79(6) . ?
C27 H27A 0.9600 . ?
C27 H27B 0.9600 . ?
C27 H27C 0.9600 . ?
C25 H25A 0.9600 . ?
C25 H25B 0.9600 . ?
C25 H25C 0.9600 . ?

loop_
_geom_torsion_atom_site_label_1
_geom_torsion_atom_site_label_2
_geom_torsion_atom_site_label_3
_geom_torsion_atom_site_label_4
_geom_torsion
_geom_torsion_site_symmetry_1
_geom_torsion_site_symmetry_2
_geom_torsion_site_symmetry_3
_geom_torsion_site_symmetry_4
_geom_torsion_publ_flag
C36 N35 C34 N33 -0.2(5) . . . . ?
Zn1 N35 C34 N33 -179.8(3) . . . . ?
C37 N33 C34 N35 0.6(5) . . . . ?
Zn1 O3 C4 O17 -2.0(5) . . . . ?
Zn1 O3 C4 C5 176.7(3) . . . . ?
C34 N35 C36 C37 -0.4(6) . . . . ?
Zn1 N35 C36 C37 179.3(3) . . . . ?
C7 N6 C5 C4 -86.6(5) . . . . ?
C7 N6 C5 C14 152.3(4) . . . . ?
O17 C4 C5 N6 -58.1(6) . . . . ?
O3 C4 C5 N6 123.2(4) . . . . ?
O17 C4 C5 C14 62.2(6) . . . . ?
O3 C4 C5 C14 -116.5(5) . . . . ?
N35 C36 C37 N33 0.8(6) . . . . ?
C34 N33 C37 C36 -0.8(6) . . . . ?
Zn2 O18 C19 O32 0.7(4) . . . . ?
Zn2 O18 C19 C20 -179.3(4) . . . . ?
Zn2 O32 C19 O18 -0.8(5) . . . . ?
Zn2 O32 C19 C20 179.2(3) . . . . ?
N6 C5 C14 C15 -62.3(5) . . . . ?
C4 C5 C14 C15 177.5(4) . . . . ?
N6 C5 C14 C16 172.8(3) . . . . ?
C4 C5 C14 C16 52.6(5) . . . . ?
C22 N21 C20 C19 -104.1(5) . . . . ?
C22 N21 C20 C29 127.7(5) . . . . ?
O18 C19 C20 N21 166.9(4) . . . . ?
O32 C19 C20 N21 -13.1(6) . . . . ?
O18 C19 C20 C29 -64.1(6) . . . . ?
O32 C19 C20 C29 115.9(5) . . . . ?
C20 N21 C22 O28 -164.5(4) . . . . ?
C20 N21 C22 O23 17.6(6) . . . . ?
C24 O23 C22 O28 18.9(7) . . . . ?
C24 O23 C22 N21 -163.1(4) . . . . ?
C5 N6 C7 O13 -1.9(8) . . . . ?
C5 N6 C7 O8 178.4(4) . . . . ?
C9 O8 C7 O13 10.0(8) . . . . ?
C9 O8 C7 N6 -170.2(4) . . . . ?
C42 N38 C39 C40 -0.7(6) . . . . ?
C40 N41 C42 N38 1.0(5) . . . . ?
Zn2 N41 C42 N38 -174.8(3) . . . . ?
C39 N38 C42 N41 -0.2(5) . . . . ?
N38 C39 C40 N41 1.3(6) . . . . ?
C42 N41 C40 C39 -1.4(6) . . . . ?
Zn2 N41 C40 C39 174.5(3) . . . . ?
N21 C20 C29 C31 73.3(5) . . . . ?
C19 C20 C29 C31 -56.4(6) . . . . ?
N21 C20 C29 C30 -53.4(6) . . . . ?
C19 C20 C29 C30 176.9(4) . . . . ?
C7 O8 C9 C12 -68.9(7) . . . . ?
C7 O8 C9 C11 56.6(7) . . . . ?
C7 O8 C9 C10 171.7(4) . . . . ?
C22 O23 C24 C26 58.5(6) . . . . ?
C22 O23 C24 C27 -66.1(6) . . . . ?
C22 O23 C24 C25 176.1(5) . . . . ?
